data_4113824
loop_
_publ_author_name
'Tohru Nishinaga'
'Daisuke Yamazaki'
'Helmut Stahr'
'Atsushi Wakamiya'
'Koichi Komatsu'

_publ_contact_author_address
;
    Institute for Chemical Research, Kyoto University, Gokasho, Uji, 
    Kyoto 611-0011, Japan. 
;
_publ_contact_author_email ' komatsu@scl.kyoto-u.ac.jp'
_publ_contact_author_fax ' +81-774-38-3178 '
_publ_contact_author_name ' Koichi Komatsu '
_publ_contact_author_phone ' +81-774-38-3172 '
_publ_section_title
;
 Synthesis, Structure, and Dynamic Behavior of Cyclopentadienyl-Lithium,
 -Sodium, and -Potassium Annelated with Bicyclo[2.2.2]octene Units: A
 Systematic Study on Site Exchange of Alkali Metals on a Cyclopentadienyl
 Ring in Tetrahydrofuran
;
_journal_name_full 'Journal of the American Chemical Society'
_journal_page_first 7324
_journal_page_last 7335
_journal_paper_doi 10.1021/ja0346431
_journal_volume 125
_journal_year 2003
_chemical_formula_moiety 'C23 H25 Li'
_chemical_formula_sum 'C35 H49 Li O3'
_chemical_formula_weight 524.68
_chemical_name_common 5-phenyl-1,2:3,4-bis(bicyclo[2.2.2]octeno)cyclopentadienyllithium-(THF)3
_chemical_name_systematic
; 
 ? 
;
_space_group_IT_number 61
_symmetry_cell_setting orthorhombic
_symmetry_space_group_name_Hall '-P 2ac 2ab'
_symmetry_space_group_name_H-M 'P b c a'
_atom_sites_solution_hydrogens geom
_atom_sites_solution_primary direct
_atom_sites_solution_secondary difmap
_audit_creation_date ' Wed Oct 11 2001 '
_audit_creation_method SHELXL-97
_cell_angle_alpha 90.00
_cell_angle_beta 90.00
_cell_angle_gamma 90.00
_cell_formula_units_Z 8
_cell_length_a 10.4024(12)
_cell_length_b 17.796(2)
_cell_length_c 31.256(4)
_cell_measurement_temperature 123(2)
_cell_volume 5786.1(12)
_computing_cell_refinement 'Bruker SMART'
_computing_data_collection 'Bruker SMART'
_computing_data_reduction 'Bruker SHELXTL'
_computing_molecular_graphics 'Bruker SHELXTL'
_computing_publication_material 'Bruker SHELXTL'
_computing_structure_refinement 'SHELXL-97 (Sheldrick, 1997)'
_computing_structure_solution 'SHELXS-97 (Sheldrick, 1990)'
_diffrn_ambient_temperature 123(2)
_diffrn_measured_fraction_theta_full 0.986
_diffrn_measured_fraction_theta_max 0.986
_diffrn_measurement_device_type 'CCD area detector'
_diffrn_measurement_method 'phi and omega scans'
_diffrn_radiation_monochromator graphite
_diffrn_radiation_source 'fine-focus sealed tube'
_diffrn_radiation_type MoK\a
_diffrn_radiation_wavelength 0.71073
_diffrn_reflns_av_R_equivalents 0.0517
_diffrn_reflns_av_sigmaI/netI 0.0470
_diffrn_reflns_limit_h_max 12
_diffrn_reflns_limit_h_min -11
_diffrn_reflns_limit_k_max 21
_diffrn_reflns_limit_k_min -21
_diffrn_reflns_limit_l_max 37
_diffrn_reflns_limit_l_min -25
_diffrn_reflns_number 27771
_diffrn_reflns_theta_full 25.00
_diffrn_reflns_theta_max 25.00
_diffrn_reflns_theta_min 1.30
_exptl_absorpt_coefficient_mu 0.074
_exptl_absorpt_correction_type none
_exptl_crystal_colour colorless
_exptl_crystal_density_diffrn 1.205
_exptl_crystal_description prism
_exptl_crystal_F_000 2288
_exptl_crystal_size_max 0.3
_exptl_crystal_size_mid 0.3
_exptl_crystal_size_min 0.3
_refine_diff_density_max 0.991
_refine_diff_density_min -0.770
_refine_diff_density_rms 0.078
_refine_ls_extinction_method none
_refine_ls_goodness_of_fit_ref 1.053
_refine_ls_hydrogen_treatment mixed
_refine_ls_matrix_type full
_refine_ls_number_parameters 352
_refine_ls_number_reflns 5038
_refine_ls_number_restraints 0
_refine_ls_restrained_S_all 1.053
_refine_ls_R_factor_all 0.1034
_refine_ls_R_factor_gt 0.0754
_refine_ls_shift/su_max 0.001
_refine_ls_shift/su_mean 0.000
_refine_ls_structure_factor_coef Fsqd
_refine_ls_weighting_details 'calc w=1/[\s^2^(Fo^2^)+(0.1143P)^2^+9.8876P] where P=(Fo^2^+2Fc^2^)/3'
_refine_ls_weighting_scheme calc
_refine_ls_wR_factor_gt 0.2012
_refine_ls_wR_factor_ref 0.2161
_reflns_number_gt 3876
_reflns_number_total 5038
_reflns_threshold_expression >2sigma(I)
_cod_data_source_file ja0346431si20030213_020714.cif
_cod_data_source_block 1Li(THF)3
_cod_original_cell_volume 5786.2(11)
_cod_database_code 4113824

loop_
_symmetry_equiv_pos_as_xyz
'x, y, z'
'-x+1/2, -y, z+1/2'
'-x, y+1/2, -z+1/2'
'x+1/2, -y+1/2, -z'
'-x, -y, -z'
'x-1/2, y, -z-1/2'
'x, -y-1/2, z-1/2'
'-x-1/2, y-1/2, z'

loop_
_atom_site_label
_atom_site_type_symbol
_atom_site_fract_x
_atom_site_fract_y
_atom_site_fract_z
_atom_site_U_iso_or_equiv
_atom_site_adp_type
_atom_site_occupancy
_atom_site_symmetry_multiplicity
_atom_site_calc_flag
_atom_site_refinement_flags
C50 C 0.6446(3) 0.13963(18) 0.21206(10) 0.0206(7) Uani 1 1 d .
H50A H 0.5522 0.1526 0.2104 0.025 Uiso 1 1 calc R
H50B H 0.6918 0.1826 0.2246 0.025 Uiso 1 1 calc R
C51 C 0.6646(3) 0.06931(18) 0.23849(10) 0.0211(7) Uani 1 1 d .
H51A H 0.5961 0.0318 0.2332 0.025 Uiso 1 1 calc R
H51B H 0.6685 0.0809 0.2694 0.025 Uiso 1 1 calc R
C52 C 0.7941(3) 0.0423(2) 0.22169(11) 0.0265(8) Uani 1 1 d .
H52A H 0.8659 0.0702 0.2351 0.032 Uiso 1 1 calc R
H52B H 0.8059 -0.0121 0.2267 0.032 Uiso 1 1 calc R
C53 C 0.7839(4) 0.0598(2) 0.17439(12) 0.0294(9) Uani 1 1 d .
H53A H 0.8690 0.0741 0.1628 0.035 Uiso 1 1 calc R
H53B H 0.7524 0.0153 0.1585 0.035 Uiso 1 1 calc R
C54 C 0.8734(3) 0.1312(2) 0.06686(12) 0.0291(9) Uani 1 1 d .
H54A H 0.9384 0.1138 0.0877 0.035 Uiso 1 1 calc R
H54B H 0.8729 0.1868 0.0668 0.035 Uiso 1 1 calc R
C57 C 0.7183(3) 0.04048(19) 0.05057(11) 0.0246(8) Uani 1 1 d .
H57A H 0.6258 0.0409 0.0431 0.030 Uiso 1 1 calc R
H57B H 0.7384 -0.0076 0.0650 0.030 Uiso 1 1 calc R
Li1 Li 0.6186(5) 0.1547(3) 0.11478(17) 0.0196(11) Uani 1 1 d .
O1 O 0.6946(2) 0.12128(12) 0.17022(7) 0.0208(5) Uani 1 1 d .
O2 O 0.7487(2) 0.10292(13) 0.07809(7) 0.0216(5) Uani 1 1 d .
C1 C 0.5214(3) 0.26032(17) 0.09024(10) 0.0153(7) Uani 1 1 d .
C2 C 0.4212(3) 0.14709(16) 0.08545(10) 0.0134(6) Uani 1 1 d .
C3 C 0.4639(3) 0.24497(17) 0.12986(10) 0.0145(7) Uani 1 1 d .
C4 C 0.4464(3) 0.15843(17) -0.01359(10) 0.0165(7) Uani 1 1 d .
H4 H 0.3690 0.1362 -0.0035 0.020 Uiso 1 1 calc R
C18 C 0.3575(3) 0.07131(17) 0.07819(10) 0.0156(7) Uani 1 1 d .
H18 H 0.3768 0.0514 0.0490 0.019 Uiso 1 1 calc R
C12 C 0.5790(3) 0.33757(17) 0.08790(10) 0.0168(7) Uani 1 1 d .
H12 H 0.6198 0.3468 0.0594 0.020 Uiso 1 1 calc R
C7 C 0.5267(3) 0.19549(16) 0.01548(10) 0.0145(7) Uani 1 1 d .
C13 C 0.4700(3) 0.30883(17) 0.16152(10) 0.0170(7) Uani 1 1 d .
H13 H 0.4277 0.2951 0.1892 0.020 Uiso 1 1 calc R
C19 C 0.3135(3) 0.12801(17) 0.15404(10) 0.0155(7) Uani 1 1 d .
H19 H 0.2991 0.1516 0.1827 0.019 Uiso 1 1 calc R
C10 C 0.6390(3) 0.22862(17) -0.00114(10) 0.0169(7) Uani 1 1 d .
H10 H 0.6956 0.2545 0.0176 0.020 Uiso 1 1 calc R
C20 C 0.4029(3) 0.01640(17) 0.11338(10) 0.0180(7) Uani 1 1 d .
H20A H 0.4970 0.0092 0.1112 0.022 Uiso 1 1 calc R
H20B H 0.3610 -0.0330 0.1092 0.022 Uiso 1 1 calc R
C16 C 0.4035(3) 0.37697(18) 0.14031(11) 0.0205(7) Uani 1 1 d .
H16A H 0.4080 0.4210 0.1596 0.025 Uiso 1 1 calc R
H16B H 0.3119 0.3653 0.1350 0.025 Uiso 1 1 calc R
C26 C 0.4767(3) 0.15337(18) -0.05659(11) 0.0197(7) Uani 1 1 d .
H26 H 0.4209 0.1273 -0.0755 0.024 Uiso 1 1 calc R
C14 C 0.6779(3) 0.34486(18) 0.12452(11) 0.0198(7) Uani 1 1 d .
H14A H 0.7163 0.3958 0.1241 0.024 Uiso 1 1 calc R
H14B H 0.7478 0.3078 0.1204 0.024 Uiso 1 1 calc R
C21 C 0.2114(3) 0.08254(18) 0.08476(10) 0.0184(7) Uani 1 1 d .
H21A H 0.1672 0.0333 0.0834 0.022 Uiso 1 1 calc R
H21B H 0.1767 0.1148 0.0617 0.022 Uiso 1 1 calc R
C24 C 0.4014(3) 0.17466(16) 0.12690(10) 0.0144(7) Uani 1 1 d .
C17 C 0.4717(3) 0.39554(17) 0.09721(11) 0.0199(7) Uani 1 1 d .
H17A H 0.4080 0.3948 0.0737 0.024 Uiso 1 1 calc R
H17B H 0.5094 0.4466 0.0987 0.024 Uiso 1 1 calc R
C22 C 0.3687(3) 0.04759(17) 0.15828(10) 0.0181(7) Uani 1 1 d .
H22A H 0.3044 0.0145 0.1721 0.022 Uiso 1 1 calc R
H22B H 0.4466 0.0485 0.1765 0.022 Uiso 1 1 calc R
C25 C 0.4931(3) 0.20009(17) 0.06099(10) 0.0144(7) Uani 1 1 d .
C23 C 0.1861(3) 0.11981(17) 0.12878(10) 0.0174(7) Uani 1 1 d .
H23A H 0.1470 0.1700 0.1245 0.021 Uiso 1 1 calc R
H23B H 0.1250 0.0887 0.1454 0.021 Uiso 1 1 calc R
C27 C 0.6690(3) 0.22439(17) -0.04431(10) 0.0192(7) Uani 1 1 d .
H27 H 0.7449 0.2476 -0.0548 0.023 Uiso 1 1 calc R
C15 C 0.6114(3) 0.33100(18) 0.16829(11) 0.0205(7) Uani 1 1 d .
H15A H 0.6567 0.2904 0.1838 0.025 Uiso 1 1 calc R
H15B H 0.6160 0.3772 0.1859 0.025 Uiso 1 1 calc R
C28 C 0.5883(3) 0.18623(18) -0.07219(10) 0.0204(7) Uani 1 1 d .
H28 H 0.6092 0.1826 -0.1017 0.024 Uiso 1 1 calc R
C29 C 0.8964(3) 0.27716(14) 0.22473(9) 0.0067(6) Uani 1 1 d .
H29A H 0.8074 0.2653 0.2157 0.008 Uiso 1 1 calc R
H29B H 0.9076 0.2603 0.2547 0.008 Uiso 1 1 calc R
C30 C 0.9187(4) 0.3555(2) 0.22164(13) 0.0322(9) Uani 1 1 d .
H30A H 0.9161 0.3789 0.2504 0.039 Uiso 1 1 calc R
H30B H 0.8520 0.3794 0.2036 0.039 Uiso 1 1 calc R
C31 C 1.1069(4) 0.2878(2) 0.20026(12) 0.0285(8) Uani 1 1 d .
H31A H 1.1569 0.2767 0.2264 0.034 Uiso 1 1 calc R
H31B H 1.1624 0.2808 0.1749 0.034 Uiso 1 1 calc R
C33 C 1.0508(4) 0.3658(2) 0.20163(14) 0.0395(10) Uani 1 1 d .
H33A H 1.0436 0.3871 0.1725 0.047 Uiso 1 1 calc R
H33B H 1.1047 0.3996 0.2193 0.047 Uiso 1 1 calc R
O4 O 0.9861(4) 0.2395(2) 0.19757(14) 0.0752(12) Uani 1 1 d .
C35 C 0.7977(5) 0.0491(2) 0.01162(14) 0.0461(12) Uani 1 1 d .
H35A H 0.7456 0.0698 -0.0121 0.055 Uiso 1 1 calc R
H35B H 0.8330 -0.0001 0.0026 0.055 Uiso 1 1 calc R
C34 C 0.9042(4) 0.1021(3) 0.02317(13) 0.0412(11) Uani 1 1 d .
H34A H 0.9878 0.0755 0.0233 0.049 Uiso 1 1 calc R
H34B H 0.9087 0.1439 0.0023 0.049 Uiso 1 1 calc R

loop_
_atom_site_aniso_label
_atom_site_aniso_U_11
_atom_site_aniso_U_22
_atom_site_aniso_U_33
_atom_site_aniso_U_23
_atom_site_aniso_U_13
_atom_site_aniso_U_12
C50 0.0255(18) 0.0198(17) 0.0164(17) -0.0034(13) 0.0005(14) 0.0021(13)
C51 0.0238(18) 0.0228(17) 0.0166(17) 0.0021(13) -0.0030(13) -0.0002(14)
C52 0.030(2) 0.0251(18) 0.0250(19) 0.0044(15) -0.0046(15) 0.0050(15)
C53 0.031(2) 0.032(2) 0.0260(19) 0.0010(16) -0.0001(15) 0.0167(16)
C54 0.0184(18) 0.041(2) 0.028(2) -0.0068(17) 0.0017(15) -0.0053(16)
C57 0.0231(18) 0.0233(18) 0.0274(19) -0.0053(15) -0.0011(15) 0.0013(14)
Li1 0.020(3) 0.021(3) 0.018(3) -0.001(2) -0.001(2) 0.002(2)
O1 0.0241(12) 0.0223(12) 0.0161(12) 0.0003(9) -0.0015(9) 0.0083(10)
O2 0.0164(11) 0.0292(13) 0.0193(12) -0.0061(10) 0.0007(10) 0.0002(10)
C1 0.0152(15) 0.0143(16) 0.0163(16) 0.0015(13) -0.0024(13) 0.0013(12)
C2 0.0124(15) 0.0125(15) 0.0155(16) 0.0002(12) -0.0022(12) 0.0005(11)
C3 0.0155(15) 0.0123(15) 0.0157(16) 0.0012(12) -0.0007(12) 0.0012(12)
C4 0.0165(16) 0.0147(16) 0.0183(17) 0.0017(13) 0.0007(13) 0.0004(13)
C18 0.0172(16) 0.0145(15) 0.0151(16) -0.0010(12) 0.0000(12) -0.0032(12)
C12 0.0203(16) 0.0134(15) 0.0169(16) 0.0018(13) 0.0020(13) -0.0003(13)
C7 0.0158(15) 0.0111(15) 0.0168(16) 0.0020(12) -0.0001(12) 0.0043(12)
C13 0.0221(17) 0.0138(16) 0.0151(16) -0.0004(13) -0.0001(13) 0.0003(13)
C19 0.0169(16) 0.0144(15) 0.0150(16) -0.0016(12) 0.0015(13) -0.0007(12)
C10 0.0171(16) 0.0141(16) 0.0196(17) -0.0010(13) 0.0003(13) 0.0019(12)
C20 0.0201(16) 0.0123(15) 0.0217(18) -0.0009(13) 0.0010(13) 0.0002(13)
C16 0.0223(17) 0.0174(16) 0.0218(18) -0.0015(14) 0.0008(14) 0.0026(13)
C26 0.0231(17) 0.0175(16) 0.0184(17) -0.0028(13) -0.0031(14) 0.0023(13)
C14 0.0198(16) 0.0153(16) 0.0244(18) -0.0011(13) -0.0010(14) -0.0037(13)
C21 0.0156(16) 0.0183(16) 0.0213(17) -0.0008(14) 0.0003(13) -0.0031(13)
C24 0.0150(15) 0.0115(15) 0.0166(16) -0.0006(12) -0.0009(12) 0.0016(12)
C17 0.0244(18) 0.0131(16) 0.0222(18) 0.0010(13) -0.0008(14) 0.0012(13)
C22 0.0185(16) 0.0167(16) 0.0191(17) 0.0039(13) -0.0005(13) -0.0001(13)
C25 0.0136(15) 0.0126(15) 0.0169(16) -0.0001(12) -0.0018(12) 0.0007(12)
C23 0.0154(16) 0.0170(16) 0.0197(17) 0.0004(13) 0.0015(13) 0.0006(13)
C27 0.0199(17) 0.0163(16) 0.0213(17) 0.0026(13) 0.0044(14) 0.0014(13)
C15 0.0244(18) 0.0154(16) 0.0216(18) -0.0012(13) -0.0040(14) -0.0025(13)
C28 0.0267(18) 0.0195(16) 0.0149(16) 0.0006(13) 0.0045(14) 0.0049(14)
C29 0.0058(13) 0.0060(13) 0.0082(14) 0.0000(11) 0.0051(11) -0.0043(10)
C30 0.036(2) 0.029(2) 0.032(2) 0.0018(16) -0.0052(17) 0.0035(16)
C31 0.031(2) 0.0306(19) 0.0238(19) 0.0058(16) -0.0014(16) -0.0040(16)
C33 0.050(3) 0.025(2) 0.044(3) -0.0017(18) 0.010(2) -0.0138(18)
O4 0.073(3) 0.063(2) 0.090(3) -0.004(2) 0.009(2) -0.014(2)
C35 0.064(3) 0.037(2) 0.038(2) -0.0144(19) 0.023(2) -0.017(2)
C34 0.021(2) 0.076(3) 0.027(2) -0.015(2) 0.0038(16) -0.0110(19)

loop_
_atom_type_symbol
_atom_type_description
_atom_type_scat_dispersion_real
_atom_type_scat_dispersion_imag
_atom_type_scat_source
C C 0.0033 0.0016 'International Tables Vol C Tables 4.2.6.8 and 6.1.1.4'
H H 0.0000 0.0000 'International Tables Vol C Tables 4.2.6.8 and 6.1.1.4'
Li Li -0.0003 0.0001 'International Tables Vol C Tables 4.2.6.8 and 6.1.1.4'
O O 0.0106 0.0060 'International Tables Vol C Tables 4.2.6.8 and 6.1.1.4'

loop_
_geom_angle_atom_site_label_1
_geom_angle_atom_site_label_2
_geom_angle_atom_site_label_3
_geom_angle
O1 C50 C51 104.9(2)
C50 C51 C52 101.2(3)
C53 C52 C51 102.1(3)
O1 C53 C52 106.8(3)
O2 C54 C34 107.2(3)
O2 C57 C35 106.8(3)
O1 Li1 O2 95.3(2)
O1 Li1 C2 134.1(3)
O2 Li1 C2 110.9(3)
O1 Li1 C1 135.8(3)
O2 Li1 C1 119.3(3)
C2 Li1 C1 60.38(17)
O1 Li1 C25 167.0(3)
O2 Li1 C25 97.4(2)
C2 Li1 C25 36.70(14)
C1 Li1 C25 36.93(14)
O1 Li1 C24 106.8(3)
O2 Li1 C24 145.5(3)
C2 Li1 C24 35.64(14)
C1 Li1 C24 59.58(17)
C25 Li1 C24 60.49(17)
O1 Li1 C3 107.7(3)
O2 Li1 C3 154.8(3)
C2 Li1 C3 59.51(17)
C1 Li1 C3 35.54(13)
C25 Li1 C3 60.47(17)
C24 Li1 C3 35.47(13)
C53 O1 C50 108.8(2)
C53 O1 Li1 124.1(3)
C50 O1 Li1 125.2(2)
C54 O2 C57 108.8(2)
C54 O2 Li1 126.2(3)
C57 O2 Li1 123.4(2)
C3 C1 C25 109.2(3)
C3 C1 C12 113.1(3)
C25 C1 C12 137.1(3)
C3 C1 Li1 74.3(2)
C25 C1 Li1 71.9(2)
C12 C1 Li1 126.7(2)
C24 C2 C25 110.0(3)
C24 C2 C18 112.7(3)
C25 C2 C18 137.4(3)
C24 C2 Li1 74.7(2)
C25 C2 Li1 72.6(2)
C18 C2 Li1 120.7(2)
C1 C3 C24 108.1(3)
C1 C3 C13 114.5(3)
C24 C3 C13 136.8(3)
C1 C3 Li1 70.1(2)
C24 C3 Li1 72.1(2)
C13 C3 Li1 128.7(2)
C26 C4 C7 121.7(3)
C2 C18 C20 108.8(2)
C2 C18 C21 107.1(2)
C20 C18 C21 106.7(3)
C1 C12 C14 107.9(2)
C1 C12 C17 108.3(3)
C14 C12 C17 106.6(3)
C4 C7 C10 117.0(3)
C4 C7 C25 120.9(3)
C10 C7 C25 122.2(3)
C3 C13 C15 108.9(3)
C3 C13 C16 106.9(3)
C15 C13 C16 106.6(3)
C24 C19 C22 109.6(3)
C24 C19 C23 106.6(3)
C22 C19 C23 105.9(2)
C27 C10 C7 121.5(3)
C18 C20 C22 110.4(2)
C13 C16 C17 109.5(3)
C4 C26 C28 120.3(3)
C12 C14 C15 110.1(3)
C18 C21 C23 109.9(3)
C2 C24 C3 107.6(3)
C2 C24 C19 114.8(3)
C3 C24 C19 137.3(3)
C2 C24 Li1 69.6(2)
C3 C24 Li1 72.4(2)
C19 C24 Li1 127.0(2)
C12 C17 C16 110.5(3)
C19 C22 C20 109.8(3)
C2 C25 C1 105.0(3)
C2 C25 C7 127.4(3)
C1 C25 C7 127.5(3)
C2 C25 Li1 70.7(2)
C1 C25 Li1 71.2(2)
C7 C25 Li1 124.0(2)
C19 C23 C21 110.3(2)
C10 C27 C28 120.1(3)
C13 C15 C14 110.2(3)
C27 C28 C26 119.4(3)
C30 C29 O4 108.3(3)
C29 C30 C33 107.1(3)
C33 C31 O4 101.7(3)
C31 C33 C30 104.5(3)
C29 O4 C31 104.0(3)
C57 C35 C34 106.2(3)
C54 C34 C35 106.2(3)

loop_
_geom_bond_atom_site_label_1
_geom_bond_atom_site_label_2
_geom_bond_distance
C50 O1 1.445(4)
C50 C51 1.514(4)
C51 C52 1.523(5)
C52 C53 1.514(5)
C53 O1 1.441(4)
C54 O2 1.435(4)
C54 C34 1.495(5)
C57 O2 1.440(4)
C57 C35 1.479(5)
Li1 O1 1.995(6)
Li1 O2 1.999(6)
Li1 C2 2.253(6)
Li1 C1 2.268(6)
Li1 C25 2.277(6)
Li1 C24 2.318(6)
Li1 C3 2.322(6)
C1 C3 1.402(4)
C1 C25 1.439(4)
C1 C12 1.502(4)
C2 C24 1.400(4)
C2 C25 1.426(4)
C2 C18 1.519(4)
C3 C24 1.413(4)
C3 C13 1.508(4)
C4 C26 1.384(5)
C4 C7 1.400(4)
C18 C20 1.545(4)
C18 C21 1.547(4)
C12 C14 1.544(4)
C12 C17 1.547(4)
C7 C10 1.408(4)
C7 C25 1.467(4)
C13 C15 1.537(4)
C13 C16 1.545(4)
C19 C24 1.498(4)
C19 C22 1.547(4)
C19 C23 1.550(4)
C10 C27 1.387(5)
C20 C22 1.551(4)
C16 C17 1.558(5)
C26 C28 1.388(5)
C14 C15 1.553(5)
C21 C23 1.550(4)
C27 C28 1.388(5)
C29 C30 1.418(4)
C29 O4 1.429(5)
C30 C33 1.521(6)
C31 C33 1.506(5)
C31 O4 1.524(5)
C35 C34 1.499(6)
